data_4116528
loop_
_publ_author_name
'Joshua J. Pak'
'Timothy J. R. Weakley'
'Michael M. Haley'

_publ_contact_author_address
;Department of Chemistry,
University of Oregon,
Eugene, OR 97403-1253
USA
;
_publ_contact_author_email tweakley@oregon.uoregon.edu
_publ_contact_author_fax 01(541)3464643
_publ_contact_author_name 'Dr Timothy J. R. Weakley'
_publ_contact_author_phone 01(541)3464620
_publ_section_title
;
 Stepwise Assembly of Site Specifically Functionalized
 Dehydrobenzo[18]annulenes
;
_journal_name_full 'Journal of the American Chemical Society'
_journal_page_first 8182
_journal_page_last 8192
_journal_paper_doi 10.1021/ja991749g
_journal_volume 121
_journal_year 1999
_chemical_formula_moiety 'C46 H46 N2 '
_chemical_formula_sum 'C46 H46 N2'
_chemical_formula_weight 626.88
_space_group_IT_number 2
_symmetry_cell_setting triclinic
_symmetry_Int_Tables_number 2
_symmetry_space_group_name_Hall '-P 1'
_symmetry_space_group_name_H-M 'P -1'
_cell_angle_alpha 73.260(18)
_cell_angle_beta 82.468(20)
_cell_angle_gamma 74.29(3)
_cell_formula_units_Z 2
_cell_length_a 9.420(3)
_cell_length_b 12.022(4)
_cell_length_c 18.224(3)
_cell_measurement_reflns_used 25
_cell_measurement_temperature 295.2
_cell_measurement_theta_max 13.7
_cell_measurement_theta_min 11.0
_cell_volume 1899.4(10)
_diffrn_ambient_temperature 295
_diffrn_measurement_device_type 'Enraf-Nonius CAD-4 diffractometer'
_diffrn_measurement_method \w-2\q
_diffrn_orient_matrix_UB_11 -0.03232
_diffrn_orient_matrix_UB_12 0.08946
_diffrn_orient_matrix_UB_13 -0.01326
_diffrn_orient_matrix_UB_21 0.02042
_diffrn_orient_matrix_UB_22 0.00337
_diffrn_orient_matrix_UB_23 -0.05572
_diffrn_orient_matrix_UB_31 -0.10359
_diffrn_orient_matrix_UB_32 -0.00382
_diffrn_orient_matrix_UB_33 -0.00334
_diffrn_radiation_detector 'scintillation counter'
_diffrn_radiation_monochromator graphite
_diffrn_radiation_source 'sealed X-ray tube'
_diffrn_radiation_type 'Mo K\a'
_diffrn_radiation_wavelength 0.71073
_diffrn_reflns_av_R_equivalents 0.019
_diffrn_reflns_av_sigmaI/netI 0.120
_diffrn_reflns_limit_h_max 11
_diffrn_reflns_limit_h_min 0
_diffrn_reflns_limit_k_max 14
_diffrn_reflns_limit_k_min -13
_diffrn_reflns_limit_l_max 21
_diffrn_reflns_limit_l_min -21
_diffrn_reflns_number 7127
_diffrn_reflns_reduction_process 'Lp corrections applied'
_diffrn_reflns_theta_max 25.0
_diffrn_reflns_theta_min 1.8
_diffrn_standards_decay_% 0.00
_diffrn_standards_interval_count 300
_diffrn_standards_number 3
_exptl_absorpt_coefficient_mu 0.063
_exptl_absorpt_correction_type none
_exptl_crystal_colour brown-yellow
_exptl_crystal_density_diffrn 1.096
_exptl_crystal_description block
_exptl_crystal_F_000 672
_exptl_crystal_size_max 0.58
_exptl_crystal_size_mid 0.32
_exptl_crystal_size_min 0.13
_refine_diff_density_max 0.40
_refine_diff_density_min -0.31
_refine_ls_abs_structure_details 'not applicable'
_refine_ls_extinction_coef 0.00
_refine_ls_extinction_method none
_refine_ls_goodness_of_fit_all 2.28
_refine_ls_goodness_of_fit_ref 3.15
_refine_ls_hydrogen_treatment constr
_refine_ls_matrix_type full
_refine_ls_number_constraints 0
_refine_ls_number_parameters 421
_refine_ls_number_reflns 3303
_refine_ls_number_restraints 0
_refine_ls_R_factor_all 0.210
_refine_ls_R_factor_gt 0.096
_refine_ls_shift/su_max 0.039
_refine_ls_shift/su_mean 0.002
_refine_ls_structure_factor_coef F
_refine_ls_weighting_details 'w = 4F~o~^2^/[\s^2^(I)+(0.02I)^2^]'
_refine_ls_weighting_scheme calc
_refine_ls_wR_factor_all 0.099
_refine_ls_wR_factor_ref 0.093
_reflns_number_gt 3303
_reflns_number_total 6680
_reflns_threshold_expression I>\s(I)
_cod_data_source_file ja991749g_1.cif
_cod_data_source_block C46H46N2
_cod_original_cell_volume 1899.4(9)
_cod_original_sg_symbol_H-M 'P -1 '
_cod_original_formula_sum 'C46 H46 N2 '
_cod_database_code 4116528

loop_
_symmetry_equiv_pos_as_xyz
'   +x,   +y,   +z'
'   -x,   -y,   -z'

loop_
_atom_site_label
_atom_site_fract_x
_atom_site_fract_y
_atom_site_fract_z
_atom_site_U_iso_or_equiv
_atom_site_occupancy
_atom_site_adp_type
_atom_site_calc_flag
N(1) -0.2110(6) 0.6985(5) 0.5255(3) 0.078(2) 1.000 Uani d
N(2) 0.6745(6) -0.1100(4) 0.9188(3) 0.090(2) 1.000 Uani d
C(1) 0.0792(8) 0.8440(5) 0.5318(4) 0.073(2) 1.000 Uani d
C(2) -0.0433(7) 0.8237(5) 0.5103(3) 0.067(2) 1.000 Uani d
C(3) -0.0864(7) 0.7170(5) 0.5457(3) 0.058(2) 1.000 Uani d
C(4) 0.0042(7) 0.6318(5) 0.6015(3) 0.0589(20) 1.000 Uani d
C(5) 0.1293(6) 0.6530(5) 0.6218(3) 0.0540(20) 1.000 Uani d
C(6) 0.2215(7) 0.5610(5) 0.6758(4) 0.062(2) 1.000 Uani d
C(7) 0.3063(7) 0.4829(5) 0.7174(4) 0.064(2) 1.000 Uani d
C(8) 0.4080(7) 0.3927(6) 0.7610(4) 0.066(2) 1.000 Uani d
C(9) 0.4995(7) 0.3120(5) 0.7971(3) 0.060(2) 1.000 Uani d
C(10) 0.6104(7) 0.2154(5) 0.8372(3) 0.057(2) 1.000 Uani d
C(11) 0.5904(7) 0.1005(5) 0.8595(3) 0.063(2) 1.000 Uani d
C(12) 0.6956(7) 0.0032(5) 0.8980(3) 0.062(2) 1.000 Uani d
C(13) 0.8243(7) 0.0273(5) 0.9141(4) 0.073(2) 1.000 Uani d
C(14) 0.8442(7) 0.1410(6) 0.8926(4) 0.073(2) 1.000 Uani d
C(15) 0.7395(7) 0.2385(5) 0.8539(3) 0.062(2) 1.000 Uani d
C(16) 0.7626(7) 0.3562(6) 0.8323(3) 0.065(2) 1.000 Uani d
C(17) 0.7806(7) 0.4557(6) 0.8128(4) 0.068(2) 1.000 Uani d
C(18) 0.8020(7) 0.5698(6) 0.7895(4) 0.065(2) 1.000 Uani d
C(19) 0.8219(7) 0.6676(6) 0.7679(3) 0.062(2) 1.000 Uani d
C(20) 0.8441(7) 0.7865(5) 0.7415(3) 0.060(2) 1.000 Uani d
C(21) 0.9692(7) 0.8104(6) 0.7622(4) 0.072(3) 1.000 Uani d
C(22) 0.9900(8) 0.9240(7) 0.7390(4) 0.084(3) 1.000 Uani d
C(23) 0.8898(10) 1.0155(6) 0.6949(5) 0.092(3) 1.000 Uani d
C(24) 0.7672(8) 0.9951(6) 0.6720(4) 0.082(3) 1.000 Uani d
C(25) 0.7434(7) 0.8799(6) 0.6956(4) 0.062(2) 1.000 Uani d
C(26) 0.6175(8) 0.8578(5) 0.6719(4) 0.067(2) 1.000 Uani d
C(27) 0.5120(8) 0.8371(5) 0.6525(4) 0.068(2) 1.000 Uani d
C(28) 0.3928(8) 0.8120(5) 0.6301(4) 0.072(2) 1.000 Uani d
C(29) 0.2924(8) 0.7880(5) 0.6101(4) 0.065(2) 1.000 Uani d
C(30) 0.1672(7) 0.7619(5) 0.5881(3) 0.058(2) 1.000 Uani d
C(31) -0.2954(7) 0.7804(6) 0.4622(4) 0.082(3) 1.000 Uani d
C(32) -0.2152(9) 0.7623(7) 0.3841(5) 0.109(3) 1.000 Uani d
C(33) -0.2782(10) 0.8478(8) 0.3164(6) 0.130(4) 1.000 Uani d
C(34) -0.1902(10) 0.8291(8) 0.2439(5) 0.127(4) 1.000 Uani d
C(35) -0.2745(8) 0.5935(10) 0.5754(5) 0.123(4) 1.000 Uani d
C(36) -0.2109(10) 0.4942(10) 0.5465(5) 0.132(4) 1.000 Uani d
C(37) -0.2665(11) 0.3757(8) 0.6047(6) 0.137(4) 1.000 Uani d
C(38) -0.3882(11) 0.3596(9) 0.5797(5) 0.141(4) 1.000 Uani d
C(39) 0.7869(8) -0.2148(6) 0.9549(5) 0.088(3) 1.000 Uani d
C(40) 0.7846(8) -0.2368(6) 1.0376(5) 0.092(3) 1.000 Uani d
C(41) 0.8969(9) -0.3545(7) 1.0758(4) 0.103(3) 1.000 Uani d
C(42) 0.8521(10) -0.4639(7) 1.0759(5) 0.123(3) 1.000 Uani d
C(43) 0.5630(18) -0.1415(12) 0.8804(9) 0.072(4) 0.500 Uiso d
C(43a) 0.506(3) -0.1264(15) 0.9345(11) 0.100(6) 0.500 Uiso d
C(44a) 0.496(3) -0.1590(17) 0.8645(12) 0.136(8) 0.500 Uiso d
C(44) 0.428(2) -0.1326(17) 0.9367(11) 0.116(8) 0.500 Uiso d
C(45) 0.3126(15) -0.1778(12) 0.8898(7) 0.206(5) 1.000 Uiso d
C(46) 0.3418(17) -0.2935(15) 0.9119(8) 0.253(7) 1.000 Uiso d
H(1) 0.1048 0.9176 0.5071 0.087 1.000 Uiso c
H(2) -0.0998 0.8825 0.4709 0.080 1.000 Uiso c
H(3) -0.0207 0.5578 0.6259 0.071 1.000 Uiso c
H(4) 0.5015 0.0877 0.8481 0.076 1.000 Uiso c
H(5) 0.8991 -0.0368 0.9404 0.088 1.000 Uiso c
H(6) 0.9327 0.1536 0.9046 0.088 1.000 Uiso c
H(7) 1.0397 0.7474 0.7924 0.087 1.000 Uiso c
H(8) 1.0745 0.9395 0.7535 0.101 1.000 Uiso c
H(9) 0.9047 1.0942 0.6799 0.111 1.000 Uiso c
H(10) 0.6995 1.0589 0.6404 0.099 1.000 Uiso c
H(11) -0.3907 0.7657 0.4665 0.098 1.000 Uiso c
H(12) -0.3050 0.8605 0.4637 0.098 1.000 Uiso c
H(13) -0.1159 0.7664 0.3841 0.131 1.000 Uiso c
H(14) -0.2165 0.6848 0.3814 0.131 1.000 Uiso c
H(15) -0.3754 0.8408 0.3140 0.156 1.000 Uiso c
H(16) -0.2821 0.9260 0.3197 0.156 1.000 Uiso c
H(17) -0.1865 0.7514 0.2396 0.152 1.000 Uiso c
H(18) -0.2358 0.8878 0.2009 0.152 1.000 Uiso c
H(19) -0.0927 0.8362 0.2455 0.152 1.000 Uiso c
H(20) -0.2506 0.5760 0.6272 0.147 1.000 Uiso c
H(21) -0.3787 0.6138 0.5727 0.147 1.000 Uiso c
H(22) -0.2419 0.5094 0.4962 0.158 1.000 Uiso c
H(23) -0.1063 0.4786 0.5449 0.158 1.000 Uiso c
H(24) -0.1883 0.3058 0.6068 0.165 1.000 Uiso c
H(25) -0.2896 0.3877 0.6546 0.165 1.000 Uiso c
H(26) -0.4666 0.4296 0.5766 0.169 1.000 Uiso c
H(27) -0.3653 0.3451 0.5304 0.169 1.000 Uiso c
H(28) -0.4175 0.2930 0.6147 0.169 1.000 Uiso c
H(29) 0.7714 -0.2831 0.9439 0.105 1.000 Uiso c
H(30) 0.8812 -0.2034 0.9337 0.105 1.000 Uiso c
H(31) 0.8079 -0.1715 1.0487 0.111 1.000 Uiso c
H(32) 0.6881 -0.2422 1.0586 0.111 1.000 Uiso c
H(33) 0.9902 -0.3556 1.0485 0.124 1.000 Uiso c
H(34) 0.9052 -0.3555 1.1274 0.124 1.000 Uiso c
H(35) 0.7610 -0.4657 1.1050 0.147 1.000 Uiso c
H(36) 0.8408 -0.4629 1.0246 0.147 1.000 Uiso c
H(37) 0.9258 -0.5329 1.0981 0.147 1.000 Uiso c

loop_
_atom_site_aniso_label
_atom_site_aniso_U_11
_atom_site_aniso_U_22
_atom_site_aniso_U_33
_atom_site_aniso_U_12
_atom_site_aniso_U_13
_atom_site_aniso_U_23
N(1) 0.072(4) 0.073(4) 0.093(5) -0.034(3) -0.025(4) -0.004(3)
N(2) 0.077(4) 0.045(3) 0.139(5) -0.017(3) -0.047(4) 0.012(3)
C(1) 0.082(5) 0.051(4) 0.087(5) -0.018(4) -0.034(4) -0.009(4)
C(2) 0.073(5) 0.049(4) 0.076(5) -0.003(4) -0.033(4) -0.011(3)
C(3) 0.056(5) 0.052(4) 0.072(5) -0.014(4) -0.014(4) -0.018(3)
C(4) 0.055(4) 0.053(4) 0.066(4) -0.012(3) -0.012(3) -0.009(3)
C(5) 0.048(4) 0.048(4) 0.061(4) -0.006(3) -0.012(3) -0.009(3)
C(6) 0.058(4) 0.062(4) 0.066(4) -0.015(4) -0.006(4) -0.015(4)
C(7) 0.058(4) 0.056(4) 0.069(4) -0.008(4) -0.017(4) 0.000(3)
C(8) 0.061(5) 0.059(4) 0.070(5) -0.019(4) -0.006(4) -0.003(4)
C(9) 0.055(4) 0.053(4) 0.066(4) -0.017(4) -0.008(4) 0.002(3)
C(10) 0.050(4) 0.058(4) 0.057(4) -0.014(3) -0.010(3) -0.003(3)
C(11) 0.051(4) 0.052(4) 0.081(5) -0.015(3) -0.018(4) 0.000(3)
C(12) 0.054(5) 0.048(4) 0.081(5) -0.017(3) -0.014(4) -0.003(3)
C(13) 0.061(5) 0.054(4) 0.092(5) -0.015(4) -0.025(4) 0.009(4)
C(14) 0.058(5) 0.067(5) 0.091(5) -0.026(4) -0.020(4) 0.002(4)
C(15) 0.059(5) 0.050(4) 0.065(4) -0.014(4) -0.012(4) 0.005(3)
C(16) 0.060(5) 0.059(4) 0.072(5) -0.023(4) -0.017(3) 0.001(4)
C(17) 0.069(5) 0.061(4) 0.072(5) -0.026(4) -0.015(4) -0.002(4)
C(18) 0.066(5) 0.061(4) 0.072(5) -0.025(4) -0.014(4) -0.009(4)
C(19) 0.061(5) 0.066(5) 0.067(4) -0.026(4) -0.005(3) -0.020(4)
C(20) 0.065(5) 0.060(4) 0.065(4) -0.026(4) -0.004(4) -0.020(3)
C(21) 0.074(5) 0.074(5) 0.076(5) -0.031(4) -0.013(4) -0.015(4)
C(22) 0.086(6) 0.084(5) 0.099(6) -0.048(5) -0.013(5) -0.021(5)
C(23) 0.108(7) 0.071(5) 0.113(6) -0.054(5) -0.009(5) -0.016(5)
C(24) 0.096(6) 0.054(5) 0.101(6) -0.033(4) -0.020(5) -0.009(4)
C(25) 0.059(5) 0.069(5) 0.069(5) -0.029(4) -0.005(4) -0.023(4)
C(26) 0.065(5) 0.058(4) 0.078(5) -0.014(4) -0.010(4) -0.019(3)
C(27) 0.058(5) 0.068(4) 0.084(5) -0.019(4) -0.012(4) -0.023(4)
C(28) 0.062(5) 0.066(4) 0.094(5) -0.014(4) -0.027(4) -0.022(4)
C(29) 0.064(5) 0.055(4) 0.073(5) -0.002(4) -0.020(4) -0.017(3)
C(30) 0.054(4) 0.057(4) 0.068(4) -0.010(3) -0.019(4) -0.020(3)
C(31) 0.064(5) 0.091(5) 0.087(6) -0.016(4) -0.030(4) -0.012(4)
C(32) 0.107(7) 0.123(7) 0.100(7) -0.034(5) -0.042(6) -0.011(5)
C(33) 0.110(8) 0.141(8) 0.140(9) -0.046(6) -0.025(7) -0.018(7)
C(34) 0.138(8) 0.176(9) 0.095(7) -0.087(7) 0.009(6) -0.042(6)
C(35) 0.056(6) 0.189(10) 0.134(8) 0.013(6) -0.032(5) -0.087(8)
C(36) 0.108(8) 0.177(10) 0.135(8) -0.027(7) -0.005(6) -0.087(8)
C(37) 0.137(9) 0.136(8) 0.150(9) -0.084(7) -0.021(7) -0.001(6)
C(38) 0.123(9) 0.173(9) 0.147(9) -0.088(7) 0.015(7) -0.037(7)
C(39) 0.101(6) 0.073(5) 0.094(6) -0.037(4) -0.017(5) -0.009(4)
C(40) 0.097(6) 0.091(6) 0.095(6) -0.036(5) -0.001(5) -0.025(5)
C(41) 0.108(7) 0.084(6) 0.098(6) -0.011(5) -0.037(5) 0.009(5)
C(42) 0.159(8) 0.066(5) 0.117(7) -0.015(5) -0.001(6) 0.001(5)

loop_
_atom_type_symbol
_atom_type_oxidation_number
_atom_type_number_in_cell
_atom_type_scat_dispersion_real
_atom_type_scat_dispersion_imag
_atom_type_scat_source
C 0 92 0.002 0.002
;International Tables for Crystallography
(1992, Vol. C, Tables 4.2.6.8 and 6.1.1.1)
;
H 0 92 0.000 0.000
;International Tables for Crystallography
(1992, Vol. C, Table 6.1.1.2)
;
N 0 4 0.004 0.003
;International Tables for Crystallography
(1992, Vol. C, Tables 4.2.6.8 and 6.1.1.1)
;

loop_
_geom_angle_atom_site_label_1
_geom_angle_atom_site_label_2
_geom_angle_atom_site_label_3
_geom_angle
_geom_angle_publ_flag
C(3) N(1) C(31) 122.4(6) no
C(3) N(1) C(35) 119.9(6) no
C(31) N(1) C(35) 117.5(6) no
C(12) N(2) C(39) 122.6(6) no
C(12) N(2) C(43) 121.0(7) no
C(12) N(2) C(43a) 118.6(8) no
C(39) N(2) C(43) 112.7(7) no
C(39) N(2) C(43a) 114.8(8) no
C(2) C(1) C(30) 122.8(6) no
C(1) C(2) C(3) 120.7(6) no
N(1) C(3) C(2) 120.5(6) no
N(1) C(3) C(4) 122.5(6) no
C(2) C(3) C(4) 117.0(6) no
C(3) C(4) C(5) 121.5(5) no
C(4) C(5) C(6) 119.2(6) no
C(4) C(5) C(30) 120.6(5) no
C(6) C(5) C(30) 120.2(6) no
C(5) C(6) C(7) 175.5(7) no
C(6) C(7) C(8) 176.7(7) no
C(7) C(8) C(9) 177.6(7) no
C(8) C(9) C(10) 177.9(7) no
C(9) C(10) C(11) 120.0(6) no
C(9) C(10) C(15) 119.4(6) no
C(11) C(10) C(15) 120.7(5) no
C(10) C(11) C(12) 122.3(6) no
N(2) C(12) C(11) 121.4(6) no
N(2) C(12) C(13) 122.0(6) no
C(11) C(12) C(13) 116.5(5) no
C(12) C(13) C(14) 121.4(6) no
C(13) C(14) C(15) 122.2(6) no
C(10) C(15) C(14) 116.9(6) no
C(10) C(15) C(16) 121.9(5) no
C(14) C(15) C(16) 121.2(6) no
C(15) C(16) C(17) 178.6(7) no
C(16) C(17) C(18) 179.4(7) no
C(17) C(18) C(19) 178.4(7) no
C(18) C(19) C(20) 179.3(7) no
C(19) C(20) C(21) 119.7(6) no
C(19) C(20) C(25) 121.4(6) no
C(21) C(20) C(25) 118.9(6) no
C(20) C(21) C(22) 120.4(6) no
C(21) C(22) C(23) 120.4(6) no
C(22) C(23) C(24) 120.9(6) no
C(23) C(24) C(25) 119.5(6) no
C(20) C(25) C(24) 119.8(6) no
C(20) C(25) C(26) 120.2(6) no
C(24) C(25) C(26) 119.9(6) no
C(25) C(26) C(27) 178.9(7) no
C(26) C(27) C(28) 179.2(7) no
C(27) C(28) C(29) 178.3(7) no
C(28) C(29) C(30) 177.6(7) no
C(1) C(30) C(5) 117.3(6) no
C(1) C(30) C(29) 120.9(6) no
C(5) C(30) C(29) 121.8(6) no
N(1) C(31) C(32) 110.0(6) no
C(31) C(32) C(33) 115.7(8) no
C(32) C(33) C(34) 112.6(9) no
N(1) C(35) C(36) 107.5(8) no
C(35) C(36) C(37) 108.4(9) no
C(36) C(37) C(38) 112.0(8) no
N(2) C(39) C(40) 113.5(7) no
C(39) C(40) C(41) 112.7(6) no
C(40) C(41) C(42) 112.8(7) no
N(2) C(43) C(44) 102.9(15) no
N(2) C(43a) C(44a) 98.0(19) no
C(43a) C(44a) C(45) 93.5(17) no
C(43) C(44) C(45) 99.0(15) no
C(44a) C(45) C(46) 99.2(13) no
C(44) C(45) C(46) 107.3(13) no

loop_
_geom_bond_atom_site_label_1
_geom_bond_atom_site_label_2
_geom_bond_distance
_geom_bond_publ_flag
N(1) C(3) 1.366(7) yes
N(1) C(31) 1.448(7) yes
N(1) C(35) 1.544(10) yes
N(2) C(12) 1.366(7) yes
N(2) C(39) 1.457(8) yes
N(2) C(43) 1.515(18) yes
N(2) C(43a) 1.63(2) yes
C(1) C(2) 1.368(8) yes
C(1) C(30) 1.382(7) yes
C(2) C(3) 1.401(7) yes
C(3) C(4) 1.401(7) yes
C(4) C(5) 1.387(7) yes
C(5) C(6) 1.423(8) yes
C(5) C(30) 1.397(7) yes
C(6) C(7) 1.199(8) yes
C(7) C(8) 1.366(8) yes
C(8) C(9) 1.201(8) yes
C(9) C(10) 1.425(8) yes
C(10) C(11) 1.380(7) yes
C(10) C(15) 1.405(7) yes
C(11) C(12) 1.388(7) yes
C(12) C(13) 1.404(7) yes
C(13) C(14) 1.367(7) yes
C(14) C(15) 1.387(7) yes
C(15) C(16) 1.424(8) yes
C(16) C(17) 1.197(7) yes
C(17) C(18) 1.377(8) yes
C(18) C(19) 1.185(8) yes
C(19) C(20) 1.435(8) yes
C(20) C(21) 1.405(8) yes
C(20) C(25) 1.397(8) yes
C(21) C(22) 1.369(8) yes
C(22) C(23) 1.369(9) yes
C(23) C(24) 1.381(9) yes
C(24) C(25) 1.397(8) yes
C(25) C(26) 1.426(8) yes
C(26) C(27) 1.205(8) yes
C(27) C(28) 1.376(9) yes
C(28) C(29) 1.186(8) yes
C(29) C(30) 1.432(8) yes
C(31) C(32) 1.566(10) no
C(32) C(33) 1.437(10) no
C(33) C(34) 1.505(11) no
C(35) C(36) 1.397(10) no
C(36) C(37) 1.678(12) no
C(37) C(38) 1.367(10) no
C(39) C(40) 1.451(9) no
C(40) C(41) 1.556(9) no
C(41) C(42) 1.485(10) no
C(43) C(44) 1.52(3) no
C(43a) C(44a) 1.46(3) no
C(44a) C(45) 1.79(2) no
C(44) C(45) 1.74(2) no
C(45) C(46) 1.293(16) no

loop_
_geom_contact_atom_site_label_1
_geom_contact_atom_site_label_2
_geom_contact_distance
_geom_contact_site_symmetry_2
_geom_contact_publ_flag
C(1) C(1) 3.544(12) 2_576 no
C(4) C(19) 3.365(8) 1_455 no
C(4) C(20) 3.530(8) 1_455 no
C(4) C(36) 3.569(11) 2_566 no
C(5) C(21) 3.555(9) 1_455 no
C(5) C(20) 3.565(8) 1_455 no
C(20) C(43) 3.525(17) 1_565 no
C(21) C(30) 3.580(9) 1_655 no
C(25) C(43) 3.541(17) 1_565 no
C(26) C(44a) 3.51(2) 1_565 no

loop_
_geom_torsion_atom_site_label_1
_geom_torsion_atom_site_label_2
_geom_torsion_atom_site_label_3
_geom_torsion_atom_site_label_4
_geom_torsion
_geom_torsion_publ_flag
N(1) C(3) C(2) C(1) 178.3(6) no
N(1) C(3) C(4) C(5) -179.3(6) no
N(1) C(31) C(32) C(33) -172.8(7) no
N(1) C(35) C(36) C(37) 174.9(6) no
N(2) C(12) C(11) C(10) -179.2(6) no
N(2) C(12) C(13) C(14) 179.7(6) no
N(2) C(39) C(40) C(41) 175.5(6) no
N(2) C(43) C(44) C(45) -177.0(10) no
N(2) C(43a) C(44a) C(45) 178.6(10) no
C(1) C(2) C(3) C(4) -2.3(9) no
C(1) C(30) C(5) C(4) -2.9(9) no
C(1) C(30) C(5) C(6) 175.3(6) no
C(1) C(30) C(29) C(28) 81(17) no
C(2) C(1) C(30) C(5) 1.9(10) no
C(2) C(1) C(30) C(29) -178.4(6) no
C(2) C(3) N(1) C(31) 6.5(10) no
C(2) C(3) N(1) C(35) -167.7(6) no
C(2) C(3) C(4) C(5) 1.3(9) no
C(3) N(1) C(31) C(32) 76.9(8) no
C(3) N(1) C(35) C(36) -91.0(8) no
C(3) C(2) C(1) C(30) 0.7(10) no
C(3) C(4) C(5) C(6) -176.8(6) no
C(3) C(4) C(5) C(30) 1.3(9) no
C(4) C(3) N(1) C(31) -173.0(6) no
C(4) C(3) N(1) C(35) 12.8(10) no
C(4) C(5) C(6) C(7) 111.5(85) no
C(4) C(5) C(30) C(29) 177.5(6) no
C(5) C(6) C(7) C(8) -12(19) no
C(5) C(30) C(29) C(28) -99(17) no
C(6) C(5) C(30) C(29) -4.4(9) no
C(6) C(7) C(8) C(9) -15(25) no
C(7) C(6) C(5) C(30) -66.6(87) no
C(7) C(8) C(9) C(10) 8(32) no
C(8) C(9) C(10) C(11) -88(19) no
C(8) C(9) C(10) C(15) 92(19) no
C(9) C(10) C(11) C(12) 179.3(6) no
C(9) C(10) C(15) C(14) -179.5(6) no
C(9) C(10) C(15) C(16) 0.5(9) no
C(10) C(11) C(12) C(13) 0.6(9) no
C(10) C(15) C(14) C(13) -0.2(10) no
C(10) C(15) C(16) C(17) -37(30) no
C(11) C(10) C(15) C(14) 0.6(9) no
C(11) C(10) C(15) C(16) -179.4(6) no
C(11) C(12) N(2) C(39) 176.0(6) no
C(11) C(12) N(2) C(43) 19.6(12) no
C(11) C(12) N(2) C(43a) -27.5(12) no
C(11) C(12) C(13) C(14) -0.1(10) no
C(12) N(2) C(39) C(40) 85.2(8) no
C(12) N(2) C(43) C(44) -97.8(11) no
C(12) N(2) C(43a) C(44a) 106.0(12) no
C(12) C(11) C(10) C(15) -0.9(10) no
C(12) C(13) C(14) C(15) -0.1(11) no
C(13) C(12) N(2) C(39) -3.7(10) no
C(13) C(12) N(2) C(43) -160.2(9) no
C(13) C(12) N(2) C(43a) 152.7(9) no
C(13) C(14) C(15) C(16) 179.8(6) no
C(14) C(15) C(16) C(17) 143(29) no
C(15) C(16) C(17) C(18) -56(80) no
C(16) C(17) C(18) C(19) 5(80) no
C(17) C(18) C(19) C(20) 102(57) no
C(18) C(19) C(20) C(21) 160(54) no
C(18) C(19) C(20) C(25) -20(54) no
C(19) C(20) C(21) C(22) -178.5(6) no
C(19) C(20) C(25) C(24) 178.9(6) no
C(19) C(20) C(25) C(26) -1.8(9) no
C(20) C(21) C(22) C(23) -0.5(11) no
C(20) C(25) C(24) C(23) -0.5(10) no
C(20) C(25) C(26) C(27) -6(36) no
C(21) C(20) C(25) C(24) -1.0(9) no
C(21) C(20) C(25) C(26) 178.3(6) no
C(21) C(22) C(23) C(24) -1.0(12) no
C(22) C(21) C(20) C(25) 1.4(10) no
C(22) C(23) C(24) C(25) 1.5(12) no
C(23) C(24) C(25) C(26) -179.7(6) no
C(24) C(25) C(26) C(27) 173(36) no
C(25) C(26) C(27) C(28) -39(82) no
C(26) C(27) C(28) C(29) -5(73) no
C(27) C(28) C(29) C(30) 161(18) no
C(31) N(1) C(35) C(36) 94.5(8) no
C(31) C(32) C(33) C(34) 176.6(6) no
C(32) C(31) N(1) C(35) -108.8(7) no
C(35) C(36) C(37) C(38) 94.3(10) no
C(39) N(2) C(43) C(43a) 102.2(13) no
C(39) N(2) C(43) C(44a) 93(19) no
C(39) N(2) C(43) C(44) 103.5(10) no
C(39) N(2) C(43a) C(43) -96.5(13) no
C(39) N(2) C(43a) C(44a) -95.9(12) no
C(39) N(2) C(43a) C(44) -119(25) no
C(39) C(40) C(41) C(42) -71.5(8) no
C(40) C(39) N(2) C(43) -116.6(9) no
C(40) C(39) N(2) C(43a) -72.0(10) no
C(43) C(44) C(45) C(46) 86.3(15) no
C(43a) C(44a) C(45) C(46) -102.6(14) no
